data_4330309
loop_
_publ_author_name
'Endrit Shurdha'
'Saul H. Lapidus'
'Peter W. Stephens'
'Curtis E. Moore'
'Arnold L. Rheingold'
'Joel S. Miller'

_publ_contact_author_address
; 
Department of Chemistry
University of Utah
Salt Lake City
UT 84112-0850
USA 
;
_publ_contact_author_email JSMILLER@chem.utah.edu
_publ_contact_author_name 'Joel S. Miller'
_publ_section_title
;
 Extended Network Thiocyanate- and Tetracyanoethanide-Based First-Row
 Transition Metal Complexes
;
_journal_name_full 'Inorganic Chemistry'
_journal_page_first 9655
_journal_page_last 9665
_journal_paper_doi 10.1021/ic300804y
_journal_volume 51
_journal_year 2012
_chemical_formula_sum 'C8 H12 Cr N2 O2 S2'
_chemical_formula_weight 284.32
_chemical_name_systematic
; 
 ? 
;
_space_group_IT_number 2
_symmetry_cell_setting triclinic
_symmetry_space_group_name_Hall '-P 1'
_symmetry_space_group_name_H-M 'P -1'
_atom_sites_solution_hydrogens geom
_atom_sites_solution_primary direct
_atom_sites_solution_secondary difmap
_audit_creation_method SHELXL-97
_cell_angle_alpha 107.905(9)
_cell_angle_beta 99.027(9)
_cell_angle_gamma 98.315(9)
_cell_formula_units_Z 1
_cell_length_a 5.734(4)
_cell_length_b 7.769(5)
_cell_length_c 7.820(5)
_cell_measurement_reflns_used 2646
_cell_measurement_temperature 121(2)
_cell_measurement_theta_max 0.00
_cell_measurement_theta_min 0.00
_cell_volume 320.4(4)
_computing_cell_refinement 'Bruker SAINT'
_computing_data_collection 'Bruker APEX2'
_computing_data_reduction 'Bruker SAINT'
_computing_molecular_graphics 'Bruker SHELXTL'
_computing_publication_material 'Bruker SHELXTL'
_computing_structure_refinement 'SHELXL-97 (Sheldrick, 1997)'
_computing_structure_solution 'SHELXS-97 (Sheldrick, 1990)'
_diffrn_ambient_temperature 121(2)
_diffrn_measured_fraction_theta_full 0.973
_diffrn_measured_fraction_theta_max 0.907
_diffrn_measurement_device_type 'Bruker APEX-II CCD'
_diffrn_measurement_method '\f and \w scans'
_diffrn_radiation_monochromator graphite
_diffrn_radiation_source 'fine-focus sealed tube'
_diffrn_radiation_type MoK\a
_diffrn_radiation_wavelength 0.71073
_diffrn_reflns_av_R_equivalents 0.0300
_diffrn_reflns_av_sigmaI/netI 0.0307
_diffrn_reflns_limit_h_max 6
_diffrn_reflns_limit_h_min -7
_diffrn_reflns_limit_k_max 10
_diffrn_reflns_limit_k_min -8
_diffrn_reflns_limit_l_max 10
_diffrn_reflns_limit_l_min -10
_diffrn_reflns_number 3804
_diffrn_reflns_theta_full 25.00
_diffrn_reflns_theta_max 28.31
_diffrn_reflns_theta_min 2.80
_exptl_absorpt_coefficient_mu 1.201
_exptl_absorpt_correction_T_max 0.888
_exptl_absorpt_correction_T_min 0.617
_exptl_absorpt_correction_type multi-scan
_exptl_absorpt_process_details sadabs
_exptl_crystal_colour blue-green
_exptl_crystal_density_diffrn 1.473
_exptl_crystal_description block
_exptl_crystal_F_000 146
_exptl_crystal_size_max 0.33
_exptl_crystal_size_mid 0.30
_exptl_crystal_size_min 0.20
_refine_diff_density_max 0.291
_refine_diff_density_min -0.316
_refine_diff_density_rms 0.069
_refine_ls_extinction_method none
_refine_ls_goodness_of_fit_ref 1.041
_refine_ls_hydrogen_treatment constr
_refine_ls_matrix_type full
_refine_ls_number_parameters 72
_refine_ls_number_reflns 1446
_refine_ls_number_restraints 0
_refine_ls_restrained_S_all 1.041
_refine_ls_R_factor_all 0.0306
_refine_ls_R_factor_gt 0.0295
_refine_ls_shift/su_max 0.009
_refine_ls_shift/su_mean 0.000
_refine_ls_structure_factor_coef Fsqd
_refine_ls_weighting_details 'calc w=1/[\s^2^(Fo^2^)+(0.0260P)^2^+0.3900P] where P=(Fo^2^+2Fc^2^)/3'
_refine_ls_weighting_scheme calc
_refine_ls_wR_factor_gt 0.0765
_refine_ls_wR_factor_ref 0.0773
_reflns_number_gt 1387
_reflns_number_total 1446
_reflns_threshold_expression >2sigma(I)
_cod_data_source_file ic300804y_si_002_7.cif
_cod_data_source_block jsm163
_cod_database_code 4330309

loop_
_symmetry_equiv_pos_as_xyz
'x, y, z'
'-x, -y, -z'

loop_
_atom_site_label
_atom_site_type_symbol
_atom_site_fract_x
_atom_site_fract_y
_atom_site_fract_z
_atom_site_U_iso_or_equiv
_atom_site_adp_type
_atom_site_occupancy
_atom_site_symmetry_multiplicity
_atom_site_calc_flag
_atom_site_refinement_flags
Cr1 Cr 0.5000 0.5000 0.5000 0.01612(13) Uani 1 2 d S
S1 S -0.11586(8) 0.78991(7) 0.75062(7) 0.02211(14) Uani 1 1 d .
O1 O 0.5173(2) 0.6432(2) 0.3166(2) 0.0222(3) Uani 1 1 d .
N1 N 0.2681(3) 0.6470(2) 0.6222(2) 0.0190(3) Uani 1 1 d .
C1 C 0.1303(4) 0.7070(3) 0.2263(3) 0.0286(5) Uani 1 1 d .
H1A H 0.0668 0.6006 0.2599 0.043 Uiso 1 1 calc R
H1B H 0.0457 0.6921 0.1020 0.043 Uiso 1 1 calc R
H1C H 0.1054 0.8204 0.3137 0.043 Uiso 1 1 calc R
C2 C 0.3939(4) 0.7190(3) 0.2315(3) 0.0210(4) Uani 1 1 d .
C3 C 0.5044(4) 0.8283(3) 0.1269(3) 0.0293(5) Uani 1 1 d .
H3A H 0.6801 0.8596 0.1705 0.044 Uiso 1 1 calc R
H3B H 0.4417 0.9420 0.1458 0.044 Uiso 1 1 calc R
H3C H 0.4641 0.7549 -0.0044 0.044 Uiso 1 1 calc R
C4 C 0.1087(3) 0.7077(3) 0.6743(3) 0.0172(4) Uani 1 1 d .

loop_
_atom_site_aniso_label
_atom_site_aniso_U_11
_atom_site_aniso_U_22
_atom_site_aniso_U_33
_atom_site_aniso_U_23
_atom_site_aniso_U_13
_atom_site_aniso_U_12
Cr1 0.0134(2) 0.0200(2) 0.0194(2) 0.00965(17) 0.00642(15) 0.00704(16)
S1 0.0170(2) 0.0216(2) 0.0269(3) 0.0038(2) 0.00823(19) 0.00720(18)
O1 0.0212(7) 0.0274(7) 0.0246(7) 0.0148(6) 0.0073(6) 0.0093(6)
N1 0.0153(7) 0.0212(8) 0.0215(8) 0.0080(6) 0.0047(6) 0.0044(6)
C1 0.0220(10) 0.0346(12) 0.0361(12) 0.0207(10) 0.0069(9) 0.0075(9)
C2 0.0246(10) 0.0194(9) 0.0216(9) 0.0085(8) 0.0075(8) 0.0057(8)
C3 0.0256(11) 0.0372(12) 0.0361(12) 0.0251(10) 0.0106(9) 0.0083(9)
C4 0.0164(8) 0.0186(8) 0.0162(9) 0.0070(7) 0.0018(7) 0.0016(7)

loop_
_atom_type_symbol
_atom_type_description
_atom_type_scat_dispersion_real
_atom_type_scat_dispersion_imag
_atom_type_scat_source
C C 0.0033 0.0016 'International Tables Vol C Tables 4.2.6.8 and 6.1.1.4'
H H 0.0000 0.0000 'International Tables Vol C Tables 4.2.6.8 and 6.1.1.4'
N N 0.0061 0.0033 'International Tables Vol C Tables 4.2.6.8 and 6.1.1.4'
S S 0.1246 0.1234 'International Tables Vol C Tables 4.2.6.8 and 6.1.1.4'
Cr Cr 0.3209 0.6236 'International Tables Vol C Tables 4.2.6.8 and 6.1.1.4'
O O 0.0106 0.0060 'International Tables Vol C Tables 4.2.6.8 and 6.1.1.4'

loop_
_geom_angle_atom_site_label_1
_geom_angle_atom_site_label_2
_geom_angle_atom_site_label_3
_geom_angle
_geom_angle_site_symmetry_1
_geom_angle_site_symmetry_3
N1 Cr1 N1 180.0 2_666 .
N1 Cr1 O1 87.68(7) 2_666 .
N1 Cr1 O1 92.32(7) . .
N1 Cr1 O1 92.32(7) 2_666 2_666
N1 Cr1 O1 87.68(7) . 2_666
O1 Cr1 O1 180.0 . 2_666
C2 O1 Cr1 141.25(14) . .
C4 N1 Cr1 169.47(16) . .
O1 C2 C3 120.40(19) . .
O1 C2 C1 122.59(19) . .
C3 C2 C1 117.01(18) . .
N1 C4 S1 178.67(18) . .

loop_
_geom_bond_atom_site_label_1
_geom_bond_atom_site_label_2
_geom_bond_distance
_geom_bond_site_symmetry_2
Cr1 N1 2.0376(18) 2_666
Cr1 N1 2.0376(18) .
Cr1 O1 2.0727(17) .
Cr1 O1 2.0728(17) 2_666
S1 C4 1.633(2) .
O1 C2 1.227(3) .
N1 C4 1.161(3) .
C1 C2 1.494(3) .
C2 C3 1.492(3) .
